data_7153605
loop_
_publ_author_name
'Pereshivko, Olga P.'
'Peshkov, Vsevolod A.'
'Peshkov, Anatoly A.'
'Jacobs, Jeroen'
'Van Meervelt, Luc'
'Van der Eycken, Erik V.'

_publ_section_title
;
 Unexpected regio- and chemoselectivity of cationic gold-catalyzed
 cycloisomerizations of propargylureas: access to tetrasubstituted
 3,4-dihydropyrimidin-2(1H)-ones.
;
_journal_issue 11
_journal_name_full 'Organic &amp; biomolecular chemistry'
_journal_page_first 1741
_journal_page_last 1750
_journal_paper_doi 10.1039/c3ob42221f
_journal_volume 12
_journal_year 2014
_chemical_formula_moiety 'C26 H26 N2 O'
_chemical_formula_sum 'C26 H26 N2 O'
_chemical_formula_weight 382.49
_chemical_name_systematic
;
 ?
;
_space_group_crystal_system triclinic
_space_group_IT_number 2
_space_group_name_Hall '-P 1'
_space_group_name_H-M_alt 'P -1'
_symmetry_space_group_name_Hall '-P 1'
_symmetry_space_group_name_H-M 'P -1'
_atom_sites_solution_hydrogens geom
_audit_creation_date 2013-10-16
_audit_creation_method
;
  Olex2 1.2
  (compiled 2013.04.25 svn.r2679, GUI svn.r4466)
;
_cell_angle_alpha 101.946(8)
_cell_angle_beta 92.094(8)
_cell_angle_gamma 105.143(12)
_cell_formula_units_Z 2
_cell_length_a 7.8694(12)
_cell_length_b 10.0748(12)
_cell_length_c 13.8855(9)
_cell_measurement_reflns_used 11104
_cell_measurement_temperature 293(2)
_cell_measurement_theta_max 26.3132
_cell_measurement_theta_min 2.8798
_cell_volume 1034.8(2)
_computing_cell_refinement
;
CrysAlisPro, Agilent Technologies,
Version 1.171.35.19 (release 27-10-2011 CrysAlis171 .NET)
(compiled Oct 27 2011,15:02:11)
;
_computing_data_collection
;
CrysAlisPro, Agilent Technologies,
Version 1.171.35.19 (release 27-10-2011 CrysAlis171 .NET)
(compiled Oct 27 2011,15:02:11)
;
_computing_data_reduction
;
CrysAlisPro, Agilent Technologies,
Version 1.171.35.19 (release 27-10-2011 CrysAlis171 .NET)
(compiled Oct 27 2011,15:02:11)
;
_computing_molecular_graphics
;
O. V. Dolomanov, L. J. Bourhis, R. J. Gildea, J. A. K. Howard and H. Puschmann,
OLEX2: a complete structure solution, refinement and analysis program.
J. Appl. Cryst. (2009). 42, 339-341.
;
_computing_publication_material
;
O. V. Dolomanov, L. J. Bourhis, R. J. Gildea, J. A. K. Howard and H. Puschmann,
OLEX2: a complete structure solution, refinement and analysis program.
J. Appl. Cryst. (2009). 42, 339-341.
;
_computing_structure_refinement
;
SHELXL, G.M. Sheldrick, Acta Cryst.
(2008). A64, 112-122
;
_diffrn_ambient_temperature 293(2)
_diffrn_detector_area_resol_mean 15.9631
_diffrn_measured_fraction_theta_full 0.997
_diffrn_measured_fraction_theta_max 0.997
_diffrn_measurement_details
;
  1 omega  -45.00  -15.00   1.0000   20.0000
omega____ theta____ kappa____ phi______ frames
    -      -17.1513   77.0000    0.0000 30

  2 omega  -14.00   22.00   1.0000   20.0000
omega____ theta____ kappa____ phi______ frames
    -      -17.1513  -99.0000   30.0000 36

  3 omega  -85.00    2.00   1.0000   20.0000
omega____ theta____ kappa____ phi______ frames
    -      -17.1513  -57.0000  120.0000 87

  4 omega   17.00   52.00   1.0000   20.0000
omega____ theta____ kappa____ phi______ frames
    -      -17.1513   57.0000  -90.0000 35

  5 omega  -17.00   92.00   1.0000   20.0000
omega____ theta____ kappa____ phi______ frames
    -       18.8701   19.0000   90.0000 109

  6 omega  -10.00   59.00   1.0000   20.0000
omega____ theta____ kappa____ phi______ frames
    -       18.8701  -99.0000  -90.0000 69

  7 omega  -93.00  -35.00   1.0000   20.0000
omega____ theta____ kappa____ phi______ frames
    -      -17.1513 -178.0000  -90.0000 58

  8 omega  -86.00    4.00   1.0000   20.0000
omega____ theta____ kappa____ phi______ frames
    -      -17.1513  -57.0000  -60.0000 90

  9 omega   35.00   95.00   1.0000   20.0000
omega____ theta____ kappa____ phi______ frames
    -       18.8701  178.0000  -60.0000 60

 10 omega   -7.00   91.00   1.0000   20.0000
omega____ theta____ kappa____ phi______ frames
    -       18.8701   38.0000 -120.0000 98

 11 omega  -54.00   44.00   1.0000   20.0000
omega____ theta____ kappa____ phi______ frames
    -       18.8701  -38.0000   60.0000 98

 12 omega  -39.00   52.00   1.0000   20.0000
omega____ theta____ kappa____ phi______ frames
    -      -17.1513   57.0000  -90.0000 91

 13 omega  -20.00   25.00   1.0000   20.0000
omega____ theta____ kappa____ phi______ frames
    -      -17.1513  -99.0000 -150.0000 45

 14 omega  -87.00  -33.00   1.0000   20.0000
omega____ theta____ kappa____ phi______ frames
    -      -17.1513  -77.0000   90.0000 54

 15 omega  -20.00   61.00   1.0000   20.0000
omega____ theta____ kappa____ phi______ frames
    -       18.8701  -99.0000  150.0000 81
;
_diffrn_measurement_device_type 'SuperNova, Single source at offset), Eos'
_diffrn_measurement_method '\w scans'
_diffrn_orient_matrix_UB_11 -0.0649606000
_diffrn_orient_matrix_UB_12 0.0368444000
_diffrn_orient_matrix_UB_13 0.0099689000
_diffrn_orient_matrix_UB_21 -0.0669965000
_diffrn_orient_matrix_UB_22 -0.0649373000
_diffrn_orient_matrix_UB_23 -0.0107866000
_diffrn_orient_matrix_UB_31 0.0078790000
_diffrn_orient_matrix_UB_32 -0.0037396000
_diffrn_orient_matrix_UB_33 0.0503330000
_diffrn_radiation_monochromator mirror
_diffrn_radiation_type 'Mo K\a'
_diffrn_radiation_wavelength 0.7107
_diffrn_reflns_av_R_equivalents 0.0164
_diffrn_reflns_av_unetI/netI 0.0110
_diffrn_reflns_Laue_measured_fraction_full 0.997
_diffrn_reflns_Laue_measured_fraction_max 0.997
_diffrn_reflns_limit_h_max 9
_diffrn_reflns_limit_h_min -9
_diffrn_reflns_limit_k_max 12
_diffrn_reflns_limit_k_min -12
_diffrn_reflns_limit_l_max 17
_diffrn_reflns_limit_l_min -17
_diffrn_reflns_number 21403
_diffrn_reflns_point_group_measured_fraction_full 0.997
_diffrn_reflns_point_group_measured_fraction_max 0.997
_diffrn_reflns_theta_full 25.000
_diffrn_reflns_theta_max 26.366
_diffrn_reflns_theta_min 2.888
_diffrn_source 'SuperNova (Mo) X-ray Source'
_diffrn_source_current n/a
_diffrn_source_voltage n/a
_exptl_absorpt_coefficient_mu 0.075
_exptl_absorpt_correction_T_max 1.00000
_exptl_absorpt_correction_T_min 0.79291
_exptl_absorpt_correction_type multi-scan
_exptl_absorpt_process_details
;
CrysAlisPro, Agilent Technologies,
Version 1.171.35.19 (release 27-10-2011 CrysAlis171 .NET)
(compiled Oct 27 2011,15:02:11)
Empirical absorption correction using spherical harmonics,
 implemented in SCALE3 ABSPACK scaling algorithm.
;
_exptl_crystal_colour colorless
_exptl_crystal_density_diffrn 1.228
_exptl_crystal_description block
_exptl_crystal_F_000 408
_exptl_crystal_size_max 0.6322
_exptl_crystal_size_mid 0.4554
_exptl_crystal_size_min 0.1996
_refine_diff_density_max 0.130
_refine_diff_density_min -0.180
_refine_diff_density_rms 0.033
_refine_ls_extinction_method none
_refine_ls_goodness_of_fit_ref 1.036
_refine_ls_hydrogen_treatment constr
_refine_ls_matrix_type full
_refine_ls_number_parameters 263
_refine_ls_number_reflns 4238
_refine_ls_number_restraints 0
_refine_ls_restrained_S_all 1.036
_refine_ls_R_factor_all 0.0481
_refine_ls_R_factor_gt 0.0427
_refine_ls_shift/su_max 0.000
_refine_ls_shift/su_mean 0.000
_refine_ls_structure_factor_coef Fsqd
_refine_ls_weighting_details
;
 w=1/[\s^2^(Fo^2^)+(0.0463P)^2^+0.3131P]
 where P=(Fo^2^+2Fc^2^)/3
;
_refine_ls_weighting_scheme calc
_refine_ls_wR_factor_gt 0.1120
_refine_ls_wR_factor_ref 0.1161
_reflns_Friedel_coverage 0.000
_reflns_number_gt 3722
_reflns_number_total 4238
_reflns_threshold_expression 'I > 2\s(I)'
_cod_data_source_file c3ob42221f.txt
_cod_data_source_block ev1008
_cod_database_code 7153605
_chemical_oxdiff_formula 'C12 N2 O2 H20'
_reflns_odcompleteness_completeness 99.90
_reflns_odcompleteness_iscentric 1
_reflns_odcompleteness_theta 25.97
_olex2_refinement_description
;
1. Fixed Uiso
 At 1.2 times of:
  All C(H) groups, All C(H,H) groups
 At 1.5 times of:
  All C(H,H,H) groups
2.a Secondary CH2 refined with riding coordinates:
 C10(H10A,H10B), C17(H17A,H17B), C18(H18A,H18B), C20(H20A,H20B)
2.b Aromatic/amide H refined with riding coordinates:
 C5(H5), C6(H6), C7(H7), C8(H8), C9(H9), C12(H12), C13(H13), C14(H14),
 C15(H15), C16(H16), C22(H22), C23(H23), C24(H24), C25(H25), C26(H26)
2.c Idealised Me refined as rotating group:
 C19(H19A,H19B,H19C)
;
_shelx_space_group_comment
;
The symmetry employed for this shelxl refinement is uniquely defined
by the following loop, which should always be used as a source of
symmetry information in preference to the above space-group names.
They are only intended as comments.
;
_shelxl_version_number 2012-9

loop_
_space_group_symop_operation_xyz
'x, y, z'
'-x, -y, -z'

loop_
_atom_site_label
_atom_site_type_symbol
_atom_site_fract_x
_atom_site_fract_y
_atom_site_fract_z
_atom_site_U_iso_or_equiv
_atom_site_adp_type
_atom_site_occupancy
_atom_site_site_symmetry_order
_atom_site_calc_flag
_atom_site_refinement_flags_posn
_atom_site_refinement_flags_adp
C1 C 0.41945(18) 0.31700(13) 0.59239(10) 0.0420(3) Uani 1 1 d . .
C2 C 0.14409(17) 0.33168(14) 0.62958(10) 0.0427(3) Uani 1 1 d . .
C3 C 0.15074(18) 0.32754(13) 0.53294(10) 0.0437(3) Uani 1 1 d . .
C4 C 0.34675(17) 0.29807(14) 0.76174(10) 0.0419(3) Uani 1 1 d . .
C5 C 0.4900(2) 0.38462(18) 0.82459(11) 0.0546(4) Uani 1 1 d . .
H5 H 0.5640 0.4617 0.8061 0.066 Uiso 1 1 calc R U
C6 C 0.5231(2) 0.3557(2) 0.91571(12) 0.0698(5) Uani 1 1 d . .
H6 H 0.6206 0.4134 0.9581 0.084 Uiso 1 1 calc R U
C7 C 0.4144(3) 0.2439(3) 0.94405(14) 0.0764(6) Uani 1 1 d . .
H7 H 0.4369 0.2261 1.0057 0.092 Uiso 1 1 calc R U
C8 C 0.2719(3) 0.1580(2) 0.88132(15) 0.0752(5) Uani 1 1 d . .
H8 H 0.1974 0.0820 0.9006 0.090 Uiso 1 1 calc R U
C9 C 0.2380(2) 0.18360(17) 0.78958(12) 0.0565(4) Uani 1 1 d . .
H9 H 0.1423 0.1239 0.7468 0.068 Uiso 1 1 calc R U
C10 C 0.00676(18) 0.35841(16) 0.69598(11) 0.0495(3) Uani 1 1 d . .
H10A H -0.0259 0.2825 0.7306 0.059 Uiso 1 1 calc R U
H10B H -0.0977 0.3566 0.6559 0.059 Uiso 1 1 calc R U
C11 C 0.06424(18) 0.49775(15) 0.77161(10) 0.0437(3) Uani 1 1 d . .
C12 C 0.1983(2) 0.61032(16) 0.75894(11) 0.0520(4) Uani 1 1 d . .
H12 H 0.2598 0.6005 0.7031 0.062 Uiso 1 1 calc R U
C13 C 0.2429(3) 0.73752(18) 0.82759(12) 0.0643(4) Uani 1 1 d . .
H13 H 0.3341 0.8121 0.8180 0.077 Uiso 1 1 calc R U
C14 C 0.1531(3) 0.7537(2) 0.90963(13) 0.0748(6) Uani 1 1 d . .
H14 H 0.1820 0.8396 0.9555 0.090 Uiso 1 1 calc R U
C15 C 0.0207(3) 0.6434(3) 0.92402(13) 0.0822(6) Uani 1 1 d . .
H15 H -0.0402 0.6540 0.9800 0.099 Uiso 1 1 calc R U
C16 C -0.0231(2) 0.5159(2) 0.85553(13) 0.0655(4) Uani 1 1 d . .
H16 H -0.1130 0.4412 0.8663 0.079 Uiso 1 1 calc R U
C17 C 0.0073(2) 0.31786(15) 0.45664(11) 0.0532(4) Uani 1 1 d . .
H17A H 0.0576 0.3685 0.4075 0.064 Uiso 1 1 calc R U
H17B H -0.0777 0.3632 0.4877 0.064 Uiso 1 1 calc R U
C18 C -0.0890(2) 0.16482(16) 0.40499(11) 0.0556(4) Uani 1 1 d . .
H18A H -0.1724 0.1653 0.3520 0.067 Uiso 1 1 calc R U
H18B H -0.0032 0.1189 0.3756 0.067 Uiso 1 1 calc R U
C19 C -0.1866(2) 0.08044(17) 0.47354(12) 0.0568(4) Uani 1 1 d . .
H19A H -0.2508 -0.0117 0.4363 0.085 Uiso 1 1 calc R U
H19B H -0.2678 0.1275 0.5054 0.085 Uiso 1 1 calc R U
H19C H -0.1035 0.0717 0.5226 0.085 Uiso 1 1 calc R U
C20 C 0.3979(2) 0.33647(15) 0.41773(11) 0.0527(4) Uani 1 1 d . .
H20A H 0.5256 0.3687 0.4316 0.063 Uiso 1 1 calc R U
H20B H 0.3599 0.4099 0.3951 0.063 Uiso 1 1 calc R U
C21 C 0.35113(18) 0.20557(15) 0.33557(10) 0.0444(3) Uani 1 1 d . .
C22 C 0.2679(2) 0.20315(18) 0.24571(11) 0.0583(4) Uani 1 1 d . .
H22 H 0.2383 0.2830 0.2354 0.070 Uiso 1 1 calc R U
C23 C 0.2284(3) 0.0819(2) 0.17075(12) 0.0693(5) Uani 1 1 d . .
H23 H 0.1722 0.0807 0.1103 0.083 Uiso 1 1 calc R U
C24 C 0.2717(3) -0.0362(2) 0.18534(13) 0.0695(5) Uani 1 1 d . .
H24 H 0.2450 -0.1172 0.1349 0.083 Uiso 1 1 calc R U
C25 C 0.3541(2) -0.03464(18) 0.27405(13) 0.0621(4) Uani 1 1 d . .
H25 H 0.3835 -0.1147 0.2840 0.075 Uiso 1 1 calc R U
C26 C 0.39374(19) 0.08529(16) 0.34873(11) 0.0499(3) Uani 1 1 d . .
H26 H 0.4499 0.0855 0.4089 0.060 Uiso 1 1 calc R U
N1 N 0.31001(14) 0.32462(12) 0.66724(8) 0.0410(3) Uani 1 1 d . .
N2 N 0.31982(15) 0.31769(11) 0.50950(8) 0.0435(3) Uani 1 1 d . .
O1 O 0.57351(13) 0.31234(12) 0.59861(8) 0.0552(3) Uani 1 1 d . .

loop_
_atom_site_aniso_label
_atom_site_aniso_U_11
_atom_site_aniso_U_22
_atom_site_aniso_U_33
_atom_site_aniso_U_23
_atom_site_aniso_U_13
_atom_site_aniso_U_12
C1 0.0441(7) 0.0348(6) 0.0438(7) 0.0031(5) 0.0047(5) 0.0095(5)
C2 0.0381(7) 0.0405(7) 0.0448(7) 0.0027(5) -0.0029(5) 0.0088(5)
C3 0.0461(7) 0.0336(6) 0.0454(7) 0.0022(5) -0.0039(6) 0.0067(5)
C4 0.0418(7) 0.0435(7) 0.0397(7) 0.0033(5) 0.0026(5) 0.0154(6)
C5 0.0466(8) 0.0608(9) 0.0497(8) 0.0067(7) -0.0012(6) 0.0084(7)
C6 0.0557(10) 0.0999(14) 0.0472(9) 0.0066(9) -0.0064(7) 0.0195(9)
C7 0.0722(12) 0.1170(17) 0.0522(10) 0.0341(11) 0.0094(9) 0.0351(12)
C8 0.0783(13) 0.0820(13) 0.0735(12) 0.0386(10) 0.0144(10) 0.0187(10)
C9 0.0581(9) 0.0508(9) 0.0562(9) 0.0113(7) 0.0017(7) 0.0083(7)
C10 0.0359(7) 0.0529(8) 0.0565(8) 0.0078(7) 0.0032(6) 0.0105(6)
C11 0.0403(7) 0.0548(8) 0.0409(7) 0.0117(6) 0.0030(5) 0.0207(6)
C12 0.0552(9) 0.0553(9) 0.0435(8) 0.0073(6) 0.0068(6) 0.0144(7)
C13 0.0779(12) 0.0553(9) 0.0540(9) 0.0060(7) -0.0046(8) 0.0149(8)
C14 0.1121(16) 0.0691(12) 0.0441(9) -0.0007(8) -0.0067(9) 0.0388(12)
C15 0.1141(17) 0.0982(16) 0.0470(10) 0.0118(10) 0.0265(10) 0.0524(14)
C16 0.0661(10) 0.0779(12) 0.0582(10) 0.0184(9) 0.0211(8) 0.0254(9)
C17 0.0589(9) 0.0438(8) 0.0519(8) 0.0101(6) -0.0128(7) 0.0085(7)
C18 0.0567(9) 0.0509(8) 0.0479(8) 0.0029(6) -0.0105(7) 0.0037(7)
C19 0.0501(8) 0.0480(8) 0.0658(10) 0.0059(7) -0.0004(7) 0.0081(7)
C20 0.0655(9) 0.0400(7) 0.0451(8) 0.0083(6) 0.0088(7) 0.0020(7)
C21 0.0462(7) 0.0441(7) 0.0382(7) 0.0086(6) 0.0081(5) 0.0043(6)
C22 0.0697(10) 0.0609(9) 0.0455(8) 0.0189(7) 0.0059(7) 0.0145(8)
C23 0.0756(12) 0.0844(13) 0.0364(8) 0.0093(8) -0.0021(7) 0.0067(10)
C24 0.0778(12) 0.0633(11) 0.0499(9) -0.0093(8) 0.0095(8) 0.0058(9)
C25 0.0650(10) 0.0515(9) 0.0667(10) 0.0031(8) 0.0123(8) 0.0176(8)
C26 0.0488(8) 0.0527(8) 0.0456(8) 0.0080(6) 0.0024(6) 0.0122(6)
N1 0.0376(6) 0.0447(6) 0.0394(6) 0.0051(5) 0.0019(4) 0.0124(5)
N2 0.0496(7) 0.0369(6) 0.0392(6) 0.0033(4) 0.0038(5) 0.0078(5)
O1 0.0439(6) 0.0637(7) 0.0594(6) 0.0096(5) 0.0101(5) 0.0198(5)

loop_
_atom_type_symbol
_atom_type_description
_atom_type_scat_dispersion_real
_atom_type_scat_dispersion_imag
_atom_type_scat_source
C C 0.0033 0.0016 'International Tables Vol C Tables 4.2.6.8 and 6.1.1.4'
H H 0.0000 0.0000 'International Tables Vol C Tables 4.2.6.8 and 6.1.1.4'
N N 0.0061 0.0033 'International Tables Vol C Tables 4.2.6.8 and 6.1.1.4'
O O 0.0106 0.0060 'International Tables Vol C Tables 4.2.6.8 and 6.1.1.4'

loop_
_exptl_crystal_face_index_h
_exptl_crystal_face_index_k
_exptl_crystal_face_index_l
_exptl_crystal_face_perp_dist
_exptl_oxdiff_crystal_face_indexfrac_h
_exptl_oxdiff_crystal_face_indexfrac_k
_exptl_oxdiff_crystal_face_indexfrac_l
_exptl_oxdiff_crystal_face_x
_exptl_oxdiff_crystal_face_y
_exptl_oxdiff_crystal_face_z
11 -6 -3 0.2016 10.9901 -5.9962 -3.0093 -0.9648 -0.3145 -0.0425
3 12 -10 0.3247 2.9939 11.9943 -9.9747 0.1480 -0.8719 -0.5233
10 0 -7 0.2853 9.9892 0.0009 -6.9969 -0.7186 -0.5938 -0.2735
-11 3 7 0.2353 -10.9879 2.9971 7.0019 0.8940 0.4660 0.2546
-9 6 9 0.1815 -8.9869 5.9943 9.0050 0.8944 0.1157 0.3600
0 1 19 0.1017 0.0138 0.9940 18.9890 0.2250 -0.2703 0.9522
0 -2 -19 0.0919 -0.0141 -1.9933 -18.9906 -0.2618 0.3352 -0.9485
-3 14 -7 0.2603 -3.0000 13.9927 -6.9726 0.6409 -0.6324 -0.4269
3 -14 6 0.2073 2.9993 -13.9924 5.9732 -0.6508 0.6433 0.3766
-1 4 -19 0.1016 -1.0121 4.0027 -18.9808 0.0240 0.0126 -0.9783
0 -4 20 0.1345 0.0134 -4.0028 19.9803 0.0508 0.0435 1.0207
-11 6 2 0.2213 -10.9908 5.9965 2.0100 0.9549 0.3253 -0.0079
-5 -10 6 0.3054 -4.9952 -9.9943 5.9809 0.0159 0.9191 0.2991
-10 8 2 0.2213 -9.9909 7.9950 2.0130 0.9637 0.1285 -0.0073

loop_
_geom_angle_atom_site_label_1
_geom_angle_atom_site_label_2
_geom_angle_atom_site_label_3
_geom_angle
N2 C1 N1 105.14(11)
O1 C1 N1 127.50(13)
O1 C1 N2 127.36(13)
C3 C2 C10 130.52(13)
C3 C2 N1 107.47(12)
N1 C2 C10 121.52(12)
C2 C3 C17 129.46(14)
C2 C3 N2 107.40(12)
N2 C3 C17 122.80(13)
C5 C4 C9 119.98(14)
C5 C4 N1 120.60(13)
C9 C4 N1 119.42(12)
C4 C5 H5 120.3
C4 C5 C6 119.32(16)
C6 C5 H5 120.3
C5 C6 H6 119.6
C7 C6 C5 120.84(17)
C7 C6 H6 119.6
C6 C7 H7 120.2
C6 C7 C8 119.66(17)
C8 C7 H7 120.2
C7 C8 H8 119.8
C7 C8 C9 120.48(18)
C9 C8 H8 119.8
C4 C9 C8 119.70(16)
C4 C9 H9 120.1
C8 C9 H9 120.1
C2 C10 H10A 108.7
C2 C10 H10B 108.7
C2 C10 C11 114.11(12)
H10A C10 H10B 107.6
C11 C10 H10A 108.7
C11 C10 H10B 108.7
C12 C11 C10 122.72(12)
C16 C11 C10 119.48(14)
C16 C11 C12 117.77(15)
C11 C12 H12 119.4
C11 C12 C13 121.22(15)
C13 C12 H12 119.4
C12 C13 H13 120.0
C14 C13 C12 119.99(18)
C14 C13 H13 120.0
C13 C14 H14 120.1
C15 C14 C13 119.79(17)
C15 C14 H14 120.1
C14 C15 H15 119.9
C14 C15 C16 120.12(17)
C16 C15 H15 119.9
C11 C16 C15 121.09(18)
C11 C16 H16 119.5
C15 C16 H16 119.5
C3 C17 H17A 109.1
C3 C17 H17B 109.1
C3 C17 C18 112.62(12)
H17A C17 H17B 107.8
C18 C17 H17A 109.1
C18 C17 H17B 109.1
C17 C18 H18A 108.9
C17 C18 H18B 108.9
H18A C18 H18B 107.7
C19 C18 C17 113.34(13)
C19 C18 H18A 108.9
C19 C18 H18B 108.9
C18 C19 H19A 109.5
C18 C19 H19B 109.5
C18 C19 H19C 109.5
H19A C19 H19B 109.5
H19A C19 H19C 109.5
H19B C19 H19C 109.5
H20A C20 H20B 107.6
C21 C20 H20A 108.6
C21 C20 H20B 108.6
N2 C20 H20A 108.6
N2 C20 H20B 108.6
N2 C20 C21 114.52(11)
C22 C21 C20 121.24(14)
C22 C21 C26 118.65(14)
C26 C21 C20 120.10(13)
C21 C22 H22 119.9
C21 C22 C23 120.13(16)
C23 C22 H22 119.9
C22 C23 H23 119.9
C24 C23 C22 120.29(16)
C24 C23 H23 119.9
C23 C24 H24 120.0
C25 C24 C23 119.96(16)
C25 C24 H24 120.0
C24 C25 H25 120.0
C24 C25 C26 120.06(17)
C26 C25 H25 120.0
C21 C26 H26 119.5
C25 C26 C21 120.91(15)
C25 C26 H26 119.5
C1 N1 C2 109.67(11)
C1 N1 C4 123.90(11)
C2 N1 C4 125.11(11)
C1 N2 C3 110.31(11)
C1 N2 C20 121.95(12)
C3 N2 C20 126.47(12)

loop_
_geom_bond_atom_site_label_1
_geom_bond_atom_site_label_2
_geom_bond_distance
C1 N1 1.3765(17)
C1 N2 1.3710(18)
C1 O1 1.2261(17)
C2 C3 1.3373(19)
C2 C10 1.4875(19)
C2 N1 1.4133(17)
C3 C17 1.4896(19)
C3 N2 1.4048(18)
C4 C5 1.376(2)
C4 C9 1.380(2)
C4 N1 1.4265(17)
C5 H5 0.9300
C5 C6 1.386(2)
C6 H6 0.9300
C6 C7 1.364(3)
C7 H7 0.9300
C7 C8 1.369(3)
C8 H8 0.9300
C8 C9 1.381(2)
C9 H9 0.9300
C10 H10A 0.9700
C10 H10B 0.9700
C10 C11 1.517(2)
C11 C12 1.379(2)
C11 C16 1.378(2)
C12 H12 0.9300
C12 C13 1.382(2)
C13 H13 0.9300
C13 C14 1.366(3)
C14 H14 0.9300
C14 C15 1.365(3)
C15 H15 0.9300
C15 C16 1.383(3)
C16 H16 0.9300
C17 H17A 0.9700
C17 H17B 0.9700
C17 C18 1.535(2)
C18 H18A 0.9700
C18 H18B 0.9700
C18 C19 1.505(2)
C19 H19A 0.9600
C19 H19B 0.9600
C19 H19C 0.9600
C20 H20A 0.9700
C20 H20B 0.9700
C20 C21 1.5063(19)
C20 N2 1.4608(18)
C21 C22 1.380(2)
C21 C26 1.383(2)
C22 H22 0.9300
C22 C23 1.387(2)
C23 H23 0.9300
C23 C24 1.370(3)
C24 H24 0.9300
C24 C25 1.367(3)
C25 H25 0.9300
C25 C26 1.376(2)
C26 H26 0.9300

loop_
_geom_torsion_atom_site_label_1
_geom_torsion_atom_site_label_2
_geom_torsion_atom_site_label_3
_geom_torsion_atom_site_label_4
_geom_torsion
C2 C3 C17 C18 -91.09(19)
C2 C3 N2 C1 -0.56(15)
C2 C3 N2 C20 -167.83(12)
C2 C10 C11 C12 22.7(2)
C2 C10 C11 C16 -159.27(14)
C3 C2 C10 C11 -110.84(16)
C3 C2 N1 C1 0.39(15)
C3 C2 N1 C4 -166.86(12)
C3 C17 C18 C19 64.18(19)
C4 C5 C6 C7 -0.8(3)
C5 C4 C9 C8 1.2(2)
C5 C4 N1 C1 64.70(18)
C5 C4 N1 C2 -129.80(15)
C5 C6 C7 C8 0.7(3)
C6 C7 C8 C9 0.2(3)
C7 C8 C9 C4 -1.2(3)
C9 C4 C5 C6 -0.2(2)
C9 C4 N1 C1 -114.71(15)
C9 C4 N1 C2 50.79(19)
C10 C2 C3 C17 -14.7(2)
C10 C2 C3 N2 171.99(13)
C10 C2 N1 C1 -172.38(12)
C10 C2 N1 C4 20.36(19)
C10 C11 C12 C13 177.57(14)
C10 C11 C16 C15 -177.24(16)
C11 C12 C13 C14 -0.3(3)
C12 C11 C16 C15 0.9(2)
C12 C13 C14 C15 0.8(3)
C13 C14 C15 C16 -0.4(3)
C14 C15 C16 C11 -0.5(3)
C16 C11 C12 C13 -0.5(2)
C17 C3 N2 C1 -174.44(12)
C17 C3 N2 C20 18.3(2)
C20 C21 C22 C23 179.12(15)
C20 C21 C26 C25 -179.12(14)
C21 C20 N2 C1 108.62(15)
C21 C20 N2 C3 -85.47(17)
C21 C22 C23 C24 -0.1(3)
C22 C21 C26 C25 -0.1(2)
C22 C23 C24 C25 0.0(3)
C23 C24 C25 C26 0.0(3)
C24 C25 C26 C21 0.0(2)
C26 C21 C22 C23 0.1(2)
N1 C1 N2 C3 0.78(14)
N1 C1 N2 C20 168.73(11)
N1 C2 C3 C17 173.43(13)
N1 C2 C3 N2 0.09(14)
N1 C2 C10 C11 60.08(18)
N1 C4 C5 C6 -179.62(14)
N1 C4 C9 C8 -179.42(15)
N2 C1 N1 C2 -0.71(14)
N2 C1 N1 C4 166.73(11)
N2 C3 C17 C18 81.35(18)
N2 C20 C21 C22 121.74(16)
N2 C20 C21 C26 -59.23(19)
O1 C1 N1 C2 178.49(13)
O1 C1 N1 C4 -14.1(2)
O1 C1 N2 C3 -178.42(13)
O1 C1 N2 C20 -10.5(2)
